data_1503783
loop_
_publ_author_name
'Hui, Benjamin Wei-Qiang'
'Chiba, Shunsuke'

_publ_contact_author
;
Dr Shunsuke Chiba
Division of Chemistry and Biological Chemistry
School of Physical and Mathematical Sciences
Nanyang Technological University
21 Nanyang Link
Singapore 637371
Singapore
;
_publ_section_title
;
 Orthogonal synthesis of isoindole and isoquinoline derivatives from
 organic azides.
;
_journal_issue 3
_journal_name_full 'Organic letters'
_journal_page_first 729
_journal_page_last 732
_journal_paper_doi 10.1021/ol802816k
_journal_volume 11
_journal_year 2009
_chemical_formula_moiety 'C15 H17 N O2'
_chemical_formula_sum 'C15 H17 N O2'
_chemical_formula_weight 243.30
_chemical_name_systematic
;

 ?

;
_space_group_IT_number 14
_symmetry_cell_setting monoclinic
_symmetry_space_group_name_Hall '-P 2yn'
_symmetry_space_group_name_H-M 'P 1 21/n 1'
_atom_sites_solution_hydrogens geom
_atom_sites_solution_primary direct
_atom_sites_solution_secondary difmap
_audit_creation_method SHELXL-97
_cell_angle_alpha 90.00
_cell_angle_beta 97.486(2)
_cell_angle_gamma 90.00
_cell_formula_units_Z 4
_cell_length_a 10.3939(3)
_cell_length_b 9.2953(3)
_cell_length_c 13.5126(5)
_cell_measurement_reflns_used 6372
_cell_measurement_temperature 273(2)
_cell_measurement_theta_max 30.25
_cell_measurement_theta_min 2.33
_cell_volume 1294.38(7)
_computing_cell_refinement 'Bruker SMART'
_computing_data_collection 'Bruker SMART'
_computing_data_reduction 'Bruker SAINT'
_computing_molecular_graphics 'Bruker SHELXTL'
_computing_publication_material 'Bruker SHELXTL'
_computing_structure_refinement 'SHELXL-97 (Sheldrick, 1997)'
_computing_structure_solution 'SHELXS-97 (Sheldrick, 1990)'
_diffrn_ambient_temperature 273(2)
_diffrn_measured_fraction_theta_full 0.998
_diffrn_measured_fraction_theta_max 0.998
_diffrn_measurement_device_type 'CCD area detector'
_diffrn_measurement_method 'phi and omega scans'
_diffrn_radiation_monochromator graphite
_diffrn_radiation_source 'fine-focus sealed tube'
_diffrn_radiation_type MoK\a
_diffrn_radiation_wavelength 0.71073
_diffrn_reflns_av_R_equivalents 0.0349
_diffrn_reflns_av_sigmaI/netI 0.0276
_diffrn_reflns_limit_h_max 14
_diffrn_reflns_limit_h_min -13
_diffrn_reflns_limit_k_max 12
_diffrn_reflns_limit_k_min -13
_diffrn_reflns_limit_l_max 19
_diffrn_reflns_limit_l_min -19
_diffrn_reflns_number 22924
_diffrn_reflns_theta_full 30.54
_diffrn_reflns_theta_max 30.54
_diffrn_reflns_theta_min 2.33
_exptl_absorpt_coefficient_mu 0.083
_exptl_absorpt_correction_T_max 0.9836
_exptl_absorpt_correction_T_min 0.9756
_exptl_absorpt_correction_type multi-scan
_exptl_absorpt_process_details sadabs
_exptl_crystal_colour colourless
_exptl_crystal_density_diffrn 1.248
_exptl_crystal_density_method 'not measured'
_exptl_crystal_description block
_exptl_crystal_F_000 520
_exptl_crystal_size_max 0.30
_exptl_crystal_size_mid 0.25
_exptl_crystal_size_min 0.20
_refine_diff_density_max 0.338
_refine_diff_density_min -0.187
_refine_diff_density_rms 0.044
_refine_ls_extinction_method none
_refine_ls_goodness_of_fit_ref 1.029
_refine_ls_hydrogen_treatment constr
_refine_ls_matrix_type full
_refine_ls_number_parameters 164
_refine_ls_number_reflns 3956
_refine_ls_number_restraints 0
_refine_ls_restrained_S_all 1.029
_refine_ls_R_factor_all 0.0647
_refine_ls_R_factor_gt 0.0451
_refine_ls_shift/su_max 0.001
_refine_ls_shift/su_mean 0.000
_refine_ls_structure_factor_coef Fsqd
_refine_ls_weighting_details 'calc w=1/[\s^2^(Fo^2^)+(0.0709P)^2^+0.2150P] where P=(Fo^2^+2Fc^2^)/3'
_refine_ls_weighting_scheme calc
_refine_ls_wR_factor_gt 0.1214
_refine_ls_wR_factor_ref 0.1345
_reflns_number_gt 2955
_reflns_number_total 3956
_reflns_threshold_expression >2sigma(I)
_cod_data_source_file ol802816k_si_003.cif
_cod_data_source_block chiba10
_cod_depositor_comments
;
The following automatic conversions were performed:

'_symmetry_cell_setting' value 'Monoclinic' changed to 'monoclinic'
according to /home/saulius/struct/CIF-dictionaries/cif_core.dic
dictionary named 'cif_core.dic' version 2.4.2 from 2011-04-26.

Automatic conversion script
Id: cif_fix_values 1715 2011-07-08 13:25:40Z adriana 
;
_cod_original_sg_symbol_H-M P2(1)/n
_cod_database_code 1503783

loop_
_symmetry_equiv_pos_as_xyz
'x, y, z'
'-x+1/2, y+1/2, -z+1/2'
'-x, -y, -z'
'x-1/2, -y-1/2, z-1/2'

loop_
_atom_site_label
_atom_site_type_symbol
_atom_site_fract_x
_atom_site_fract_y
_atom_site_fract_z
_atom_site_U_iso_or_equiv
_atom_site_adp_type
_atom_site_occupancy
_atom_site_symmetry_multiplicity
_atom_site_calc_flag
_atom_site_refinement_flags
C1 C 0.51656(9) 0.41920(11) 0.22534(8) 0.0211(2) Uani 1 1 d .
C2 C 0.59471(10) 0.35805(11) 0.31427(8) 0.0245(2) Uani 1 1 d .
C3 C 0.55191(13) 0.35649(13) 0.40776(9) 0.0330(3) Uani 1 1 d .
H3 H 0.4741 0.4007 0.4169 0.040 Uiso 1 1 calc R
C4 C 0.62611(17) 0.28861(14) 0.48728(10) 0.0448(4) Uani 1 1 d .
H4 H 0.5977 0.2863 0.5497 0.054 Uiso 1 1 calc R
C5 C 0.74204(16) 0.22475(14) 0.47323(10) 0.0471(4) Uani 1 1 d .
H5 H 0.7912 0.1788 0.5264 0.057 Uiso 1 1 calc R
C6 C 0.78626(13) 0.22826(14) 0.38071(11) 0.0408(3) Uani 1 1 d .
H6 H 0.8653 0.1859 0.3727 0.049 Uiso 1 1 calc R
C7 C 0.71307(11) 0.29469(12) 0.29985(9) 0.0284(2) Uani 1 1 d .
C8 C 0.75397(11) 0.30823(13) 0.19789(9) 0.0319(3) Uani 1 1 d .
H8A H 0.8150 0.2321 0.1884 0.038 Uiso 1 1 calc R
H8B H 0.7979 0.3995 0.1929 0.038 Uiso 1 1 calc R
C9 C 0.63896(10) 0.29939(12) 0.11608(8) 0.0257(2) Uani 1 1 d .
C10 C 0.59401(13) 0.14360(12) 0.08707(10) 0.0341(3) Uani 1 1 d .
H10A H 0.6257 0.0717 0.1364 0.041 Uiso 1 1 calc R
H10B H 0.5011 0.1345 0.0680 0.041 Uiso 1 1 calc R
C11 C 0.67189(17) 0.15148(16) -0.00191(12) 0.0525(4) Uani 1 1 d .
H11A H 0.6237 0.1202 -0.0645 0.063 Uiso 1 1 calc R
H11B H 0.7557 0.1043 0.0099 0.063 Uiso 1 1 calc R
C12 C 0.67871(14) 0.31607(15) 0.01047(10) 0.0394(3) Uani 1 1 d .
H12A H 0.6156 0.3676 -0.0356 0.047 Uiso 1 1 calc R
H12B H 0.7651 0.3554 0.0100 0.047 Uiso 1 1 calc R
C13 C 0.41157(10) 0.52548(11) 0.24159(8) 0.0236(2) Uani 1 1 d .
C14 C 0.18736(11) 0.57669(12) 0.22222(10) 0.0322(3) Uani 1 1 d .
H14A H 0.1994 0.6667 0.1882 0.039 Uiso 1 1 calc R
H14B H 0.1843 0.5968 0.2923 0.039 Uiso 1 1 calc R
C15 C 0.06502(12) 0.50502(14) 0.17736(13) 0.0449(4) Uani 1 1 d .
H15A H 0.0687 0.4874 0.1078 0.067 Uiso 1 1 calc R
H15B H -0.0076 0.5662 0.1846 0.067 Uiso 1 1 calc R
H15C H 0.0552 0.4153 0.2108 0.067 Uiso 1 1 calc R
N1 N 0.53207(9) 0.39475(10) 0.13468(7) 0.0247(2) Uani 1 1 d .
O1 O 0.29356(7) 0.47737(8) 0.21059(6) 0.0293(2) Uani 1 1 d .
O2 O 0.43561(9) 0.64173(10) 0.27830(8) 0.0436(3) Uani 1 1 d .

loop_
_atom_site_aniso_label
_atom_site_aniso_U_11
_atom_site_aniso_U_22
_atom_site_aniso_U_33
_atom_site_aniso_U_23
_atom_site_aniso_U_13
_atom_site_aniso_U_12
C1 0.0184(4) 0.0188(4) 0.0262(5) 0.0000(4) 0.0026(4) -0.0014(3)
C2 0.0268(5) 0.0198(5) 0.0258(5) -0.0004(4) -0.0003(4) -0.0026(4)
C3 0.0453(7) 0.0265(5) 0.0270(6) -0.0014(4) 0.0040(5) -0.0029(5)
C4 0.0745(10) 0.0313(6) 0.0259(6) 0.0010(5) -0.0034(6) -0.0065(6)
C5 0.0667(10) 0.0296(6) 0.0373(7) 0.0053(5) -0.0220(7) -0.0025(6)
C6 0.0371(7) 0.0297(6) 0.0495(8) -0.0008(5) -0.0175(6) 0.0035(5)
C7 0.0247(5) 0.0229(5) 0.0350(6) -0.0011(4) -0.0057(4) -0.0009(4)
C8 0.0194(5) 0.0320(6) 0.0447(7) -0.0007(5) 0.0056(4) 0.0025(4)
C9 0.0259(5) 0.0242(5) 0.0286(5) 0.0018(4) 0.0089(4) 0.0043(4)
C10 0.0367(6) 0.0270(6) 0.0397(6) -0.0031(5) 0.0085(5) 0.0025(5)
C11 0.0695(11) 0.0428(8) 0.0504(9) -0.0108(6) 0.0269(8) 0.0074(7)
C12 0.0461(7) 0.0402(7) 0.0360(7) 0.0026(5) 0.0210(6) 0.0065(6)
C13 0.0235(5) 0.0230(5) 0.0248(5) -0.0006(4) 0.0046(4) 0.0007(4)
C14 0.0238(5) 0.0256(5) 0.0484(7) -0.0026(5) 0.0093(5) 0.0063(4)
C15 0.0227(6) 0.0292(6) 0.0827(11) -0.0015(6) 0.0061(6) 0.0038(5)
N1 0.0232(4) 0.0245(4) 0.0265(4) 0.0007(3) 0.0039(3) 0.0038(3)
O1 0.0204(4) 0.0228(4) 0.0450(5) -0.0047(3) 0.0052(3) 0.0030(3)
O2 0.0321(5) 0.0319(5) 0.0662(7) -0.0217(4) 0.0043(4) 0.0000(4)

loop_
_atom_type_symbol
_atom_type_description
_atom_type_scat_dispersion_real
_atom_type_scat_dispersion_imag
_atom_type_scat_source
C C 0.0033 0.0016 'International Tables Vol C Tables 4.2.6.8 and 6.1.1.4'
H H 0.0000 0.0000 'International Tables Vol C Tables 4.2.6.8 and 6.1.1.4'
N N 0.0061 0.0033 'International Tables Vol C Tables 4.2.6.8 and 6.1.1.4'
O O 0.0106 0.0060 'International Tables Vol C Tables 4.2.6.8 and 6.1.1.4'

loop_
_geom_angle_atom_site_label_1
_geom_angle_atom_site_label_2
_geom_angle_atom_site_label_3
_geom_angle
N1 C1 C2 126.06(9)
N1 C1 C13 116.12(9)
C2 C1 C13 117.77(9)
C3 C2 C7 120.79(10)
C3 C2 C1 122.43(10)
C7 C2 C1 116.72(10)
C4 C3 C2 119.69(13)
C5 C4 C3 119.73(13)
C4 C5 C6 120.81(12)
C5 C6 C7 120.43(13)
C6 C7 C2 118.53(12)
C6 C7 C8 124.56(11)
C2 C7 C8 116.87(9)
C7 C8 C9 111.92(9)
N1 C9 C8 112.55(9)
N1 C9 C12 113.39(9)
C8 C9 C12 112.75(10)
N1 C9 C10 113.32(9)
C8 C9 C10 114.53(10)
C12 C9 C10 88.18(9)
C11 C10 C9 88.93(9)
C10 C11 C12 89.07(9)
C11 C12 C9 89.23(10)
O2 C13 O1 124.74(10)
O2 C13 C1 122.23(10)
O1 C13 C1 113.03(9)
O1 C14 C15 106.83(9)
C1 N1 C9 117.69(9)
C13 O1 C14 115.76(8)

loop_
_geom_bond_atom_site_label_1
_geom_bond_atom_site_label_2
_geom_bond_distance
C1 N1 1.2766(14)
C1 C2 1.4739(14)
C1 C13 1.5092(14)
C2 C3 1.3930(16)
C2 C7 1.4003(15)
C3 C4 1.3898(18)
C4 C5 1.378(2)
C5 C6 1.387(2)
C6 C7 1.3918(16)
C7 C8 1.4991(17)
C8 C9 1.5210(16)
C9 N1 1.4683(13)
C9 C12 1.5444(16)
C9 C10 1.5561(16)
C10 C11 1.5362(19)
C11 C12 1.540(2)
C13 O2 1.2016(13)
C13 O1 1.3213(13)
C14 O1 1.4631(13)
C14 C15 1.4924(17)
